data_7214114
loop_
_publ_author_name
'Bolla, Geetha'
'Mittapalli, Sudhir'
'Nangia, Ashwini'

_publ_section_title
;
 Celecoxib cocrystal polymorphs with cyclic amides: synthons of a
 sulfonamide drug with carboxamide coformers
;
_journal_issue 1
_journal_name_full CrystEngComm
_journal_page_first 24
_journal_paper_doi 10.1039/c3ce41885e
_journal_volume 16
_journal_year 2014
_chemical_formula_moiety 'C17 H14 F3 N3 O2 S, C5 H9 N O'
_chemical_formula_sum 'C22 H23 F3 N4 O3 S'
_chemical_formula_weight 480.50
_chemical_melting_point 381
_chemical_name_common Celecoxib-Valerolactam-Form-II
_chemical_name_systematic
; 
 ? 
;
_space_group_IT_number 14
_symmetry_cell_setting monoclinic
_symmetry_space_group_name_Hall '-P 2ybc'
_symmetry_space_group_name_H-M 'P 1 21/c 1'
_atom_sites_solution_hydrogens geom
_atom_sites_solution_primary direct
_atom_sites_solution_secondary difmap
_audit_creation_method SHELXL-97
_cell_angle_alpha 90.00
_cell_angle_beta 102.1630(10)
_cell_angle_gamma 90.00
_cell_formula_units_Z 8
_cell_length_a 22.591(2)
_cell_length_b 8.6211(8)
_cell_length_c 23.814(2)
_cell_measurement_reflns_used 5438
_cell_measurement_temperature 298(2)
_cell_measurement_theta_max 27.38
_cell_measurement_theta_min 2.36
_cell_volume 4533.9(7)
_computing_structure_refinement 'SHELXL-97 (Sheldrick, 1997)'
_computing_structure_solution 'SHELXS-97 (Sheldrick, 1990)'
_diffrn_ambient_temperature 298(2)
_diffrn_measured_fraction_theta_full 1.000
_diffrn_measured_fraction_theta_max 1.000
_diffrn_measurement_device_type 'CCD area detector'
_diffrn_radiation_monochromator graphite
_diffrn_radiation_source 'fine-focus sealed tube'
_diffrn_radiation_type MoK\a
_diffrn_radiation_wavelength 0.71073
_diffrn_reflns_av_R_equivalents 0.0326
_diffrn_reflns_av_sigmaI/netI 0.0229
_diffrn_reflns_limit_h_max 26
_diffrn_reflns_limit_h_min -26
_diffrn_reflns_limit_k_max 10
_diffrn_reflns_limit_k_min -10
_diffrn_reflns_limit_l_max 28
_diffrn_reflns_limit_l_min -28
_diffrn_reflns_number 41174
_diffrn_reflns_theta_full 24.71
_diffrn_reflns_theta_max 24.71
_diffrn_reflns_theta_min 1.75
_exptl_absorpt_coefficient_mu 0.199
_exptl_absorpt_correction_type none
_exptl_crystal_colour colorless
_exptl_crystal_density_diffrn 1.408
_exptl_crystal_density_method 'not measured'
_exptl_crystal_description plate
_exptl_crystal_F_000 2000
_exptl_crystal_size_max 0.22
_exptl_crystal_size_mid 0.20
_exptl_crystal_size_min 0.18
_refine_diff_density_max 0.859
_refine_diff_density_min -0.394
_refine_diff_density_rms 0.061
_refine_ls_extinction_method none
_refine_ls_goodness_of_fit_ref 1.027
_refine_ls_hydrogen_treatment mixed
_refine_ls_matrix_type full
_refine_ls_number_parameters 621
_refine_ls_number_reflns 7737
_refine_ls_number_restraints 0
_refine_ls_restrained_S_all 1.027
_refine_ls_R_factor_all 0.0762
_refine_ls_R_factor_gt 0.0618
_refine_ls_shift/su_max 0.000
_refine_ls_shift/su_mean 0.000
_refine_ls_structure_factor_coef Fsqd
_refine_ls_weighting_details 'calc w=1/[\s^2^(Fo^2^)+(0.1081P)^2^+2.9650P] where P=(Fo^2^+2Fc^2^)/3'
_refine_ls_weighting_scheme calc
_refine_ls_wR_factor_gt 0.1728
_refine_ls_wR_factor_ref 0.1878
_reflns_number_gt 6018
_reflns_number_total 7737
_reflns_threshold_expression >2sigma(I)
_cod_data_source_file c3ce41885e.txt
_cod_data_source_block CEL-VLM-II
_cod_depositor_comments
;
The following automatic conversions were performed:

'_symmetry_cell_setting' value 'Monoclinic' changed to 'monoclinic'
according to
/usr/data/users/saulius/automatic-downloads/current/RSC/lib/dictionaries/cif_core.dic
dictionary named 'cif_core.dic' version 2.4.2 from 2011-04-26.

Automatic conversion script
Id: cif_fix_values 2281 2013-09-26 08:29:07Z andrius 
;
_cod_original_sg_symbol_H-M P2(1)/c
_cod_database_code 7214114

loop_
_symmetry_equiv_pos_as_xyz
'x, y, z'
'-x, y+1/2, -z+1/2'
'-x, -y, -z'
'x, -y-1/2, z-1/2'

loop_
_atom_site_label
_atom_site_type_symbol
_atom_site_fract_x
_atom_site_fract_y
_atom_site_fract_z
_atom_site_U_iso_or_equiv
_atom_site_adp_type
_atom_site_occupancy
_atom_site_symmetry_multiplicity
_atom_site_calc_flag
_atom_site_refinement_flags
H7A H 0.5186(16) 0.869(4) 0.5227(15) 0.067(11) Uiso 1 1 d .
S1 S 0.19211(4) 0.68717(8) 0.02149(3) 0.0471(2) Uani 1 1 d .
N5 N 0.24991(10) 0.7291(3) 0.27684(9) 0.0450(6) Uani 1 1 d .
C15 C 0.20960(12) 0.7031(3) 0.09779(11) 0.0404(6) Uani 1 1 d .
C3 C 0.21443(13) 0.7125(3) 0.31678(11) 0.0436(6) Uani 1 1 d .
C14 C 0.25769(13) 0.6227(4) 0.12883(12) 0.0518(7) Uani 1 1 d .
H14 H 0.2818 0.5628 0.1101 0.062 Uiso 1 1 calc R
C9 C 0.05255(14) 0.6808(4) 0.32896(13) 0.0534(8) Uani 1 1 d .
H9 H 0.0278 0.7230 0.3516 0.064 Uiso 1 1 calc R
C8 C 0.02873(14) 0.5733(4) 0.28761(13) 0.0524(7) Uani 1 1 d .
O6 O 0.06660(11) -0.0266(3) 0.97252(11) 0.0690(7) Uani 1 1 d .
C5 C 0.15033(12) 0.6657(3) 0.30446(11) 0.0430(6) Uani 1 1 d .
C2 C 0.25215(13) 0.7404(4) 0.36891(12) 0.0485(7) Uani 1 1 d .
H2 H 0.2422 0.7388 0.4048 0.058 Uiso 1 1 calc R
N6 N 0.18279(16) 0.8547(3) -0.00537(11) 0.0532(7) Uani 1 1 d .
C16 C 0.17391(13) 0.7935(4) 0.12540(12) 0.0514(7) Uani 1 1 d .
H16 H 0.1414 0.8485 0.1042 0.062 Uiso 1 1 calc R
N4 N 0.30809(11) 0.7645(3) 0.30118(10) 0.0495(6) Uani 1 1 d .
C17 C 0.18678(14) 0.8016(4) 0.18433(12) 0.0522(7) Uani 1 1 d .
H17 H 0.1631 0.8626 0.2031 0.063 Uiso 1 1 calc R
C12 C 0.23453(12) 0.7199(3) 0.21538(11) 0.0419(6) Uani 1 1 d .
C7 C 0.06713(14) 0.5108(4) 0.25519(13) 0.0571(8) Uani 1 1 d .
H7 H 0.0522 0.4372 0.2272 0.069 Uiso 1 1 calc R
O2 O 0.13563(12) 0.6095(3) 0.00541(10) 0.0758(7) Uani 1 1 d .
C13 C 0.27049(14) 0.6306(4) 0.18803(12) 0.0547(8) Uani 1 1 d .
H13 H 0.3031 0.5760 0.2093 0.066 Uiso 1 1 calc R
C40 C 0.05479(13) 0.1022(4) 0.94954(13) 0.0504(7) Uani 1 1 d .
C10 C 0.11237(13) 0.7279(3) 0.33771(12) 0.0480(7) Uani 1 1 d .
H10 H 0.1272 0.8011 0.3658 0.058 Uiso 1 1 calc R
C1 C 0.30837(14) 0.7717(3) 0.35677(12) 0.0481(7) Uani 1 1 d .
F2 F 0.35830(12) 0.8189(5) 0.44981(10) 0.1372(14) Uani 1 1 d .
O1 O 0.24444(12) 0.6211(3) 0.00657(9) 0.0755(7) Uani 1 1 d .
F3 F 0.40750(11) 0.7073(4) 0.39988(14) 0.1282(12) Uani 1 1 d .
C6 C 0.12690(14) 0.5553(4) 0.26354(12) 0.0535(7) Uani 1 1 d .
H6 H 0.1518 0.5108 0.2415 0.064 Uiso 1 1 calc R
N8 N 0.00630(14) 0.1783(3) 0.95471(15) 0.0677(8) Uani 1 1 d .
C41 C 0.09650(15) 0.1728(4) 0.91551(14) 0.0591(8) Uani 1 1 d .
H41A H 0.1353 0.1909 0.9411 0.071 Uiso 1 1 calc R
H41B H 0.1029 0.0979 0.8870 0.071 Uiso 1 1 calc R
C4 C 0.36520(15) 0.8114(4) 0.39741(13) 0.0570(8) Uani 1 1 d .
C11 C -0.03653(15) 0.5210(5) 0.27859(17) 0.0757(10) Uani 1 1 d .
H11A H -0.0439 0.4782 0.3137 0.113 Uiso 1 1 calc R
H11B H -0.0443 0.4435 0.2490 0.113 Uiso 1 1 calc R
H11C H -0.0628 0.6081 0.2673 0.113 Uiso 1 1 calc R
F1 F 0.38880(16) 0.9396(4) 0.38748(15) 0.1737(19) Uani 1 1 d .
C43 C 0.0287(2) 0.4012(5) 0.9022(2) 0.1037(16) Uani 1 1 d .
H43A H 0.0471 0.4863 0.9263 0.124 Uiso 1 1 calc R
H43B H 0.0048 0.4472 0.8676 0.124 Uiso 1 1 calc R
C44 C -0.0114(2) 0.3314(5) 0.9304(3) 0.117(2) Uani 1 1 d .
H44A H -0.0501 0.3218 0.9038 0.141 Uiso 1 1 calc R
H44B H -0.0172 0.3993 0.9613 0.141 Uiso 1 1 calc R
C42 C 0.0759(2) 0.3205(6) 0.8857(3) 0.1094(18) Uani 1 1 d .
H42A H 0.1105 0.3895 0.8906 0.131 Uiso 1 1 calc R
H42B H 0.0636 0.2984 0.8449 0.131 Uiso 1 1 calc R
S2 S 0.30537(4) 0.30907(9) 0.48281(3) 0.0486(2) Uani 1 1 d .
N2 N 0.24965(10) 0.2129(3) 0.22999(9) 0.0434(5) Uani 1 1 d .
C20 C 0.28525(12) 0.1976(3) 0.19032(11) 0.0411(6) Uani 1 1 d .
C32 C 0.29100(12) 0.2736(3) 0.40768(11) 0.0420(6) Uani 1 1 d .
C22 C 0.35154(12) 0.1770(3) 0.20345(11) 0.0423(6) Uani 1 1 d .
N1 N 0.19020(10) 0.2300(3) 0.20516(9) 0.0470(6) Uani 1 1 d .
C31 C 0.24586(13) 0.1720(4) 0.38328(11) 0.0513(7) Uani 1 1 d .
H31 H 0.2240 0.1187 0.4062 0.062 Uiso 1 1 calc R
C29 C 0.26588(12) 0.2310(3) 0.29099(11) 0.0413(6) Uani 1 1 d .
F4 F 0.09451(10) 0.1254(3) 0.10506(11) 0.0983(8) Uani 1 1 d .
O4 O 0.24897(12) 0.3552(3) 0.49494(9) 0.0738(7) Uani 1 1 d .
C24 C 0.44339(14) 0.0681(4) 0.25794(13) 0.0552(8) Uani 1 1 d .
H24 H 0.4628 0.0075 0.2886 0.066 Uiso 1 1 calc R
N3 N 0.32384(15) 0.1512(3) 0.51607(10) 0.0504(6) Uani 1 1 d .
C26 C 0.44716(13) 0.2259(4) 0.17727(12) 0.0493(7) Uani 1 1 d .
H26 H 0.4689 0.2728 0.1528 0.059 Uiso 1 1 calc R
C25 C 0.47757(13) 0.1378(4) 0.22279(12) 0.0494(7) Uani 1 1 d .
F5 F 0.13824(10) 0.2700(4) 0.05602(9) 0.1060(9) Uani 1 1 d .
C34 C 0.31079(14) 0.3315(4) 0.31560(12) 0.0515(7) Uani 1 1 d .
H34 H 0.3325 0.3852 0.2927 0.062 Uiso 1 1 calc R
C19 C 0.24617(13) 0.2055(3) 0.13768(11) 0.0465(7) Uani 1 1 d .
H19 H 0.2559 0.1983 0.1017 0.056 Uiso 1 1 calc R
C18 C 0.18917(13) 0.2264(3) 0.14953(11) 0.0443(6) Uani 1 1 d .
C33 C 0.32399(14) 0.3533(3) 0.37438(12) 0.0501(7) Uani 1 1 d .
H33 H 0.3547 0.4207 0.3913 0.060 Uiso 1 1 calc R
C27 C 0.38519(13) 0.2458(3) 0.16745(12) 0.0472(7) Uani 1 1 d .
H27 H 0.3658 0.3056 0.1365 0.057 Uiso 1 1 calc R
C30 C 0.23330(13) 0.1498(4) 0.32445(11) 0.0501(7) Uani 1 1 d .
H30 H 0.2031 0.0809 0.3075 0.060 Uiso 1 1 calc R
C23 C 0.38165(13) 0.0862(4) 0.24863(12) 0.0524(7) Uani 1 1 d .
H23 H 0.3600 0.0374 0.2727 0.063 Uiso 1 1 calc R
C21 C 0.13074(14) 0.2472(4) 0.10829(12) 0.0539(8) Uani 1 1 d .
O3 O 0.35602(13) 0.4109(3) 0.49606(9) 0.0767(7) Uani 1 1 d .
C28 C 0.54523(14) 0.1143(5) 0.23303(15) 0.0690(9) Uani 1 1 d .
H28A H 0.5597 0.1490 0.2000 0.103 Uiso 1 1 calc R
H28B H 0.5544 0.0062 0.2394 0.103 Uiso 1 1 calc R
H28C H 0.5646 0.1728 0.2661 0.103 Uiso 1 1 calc R
F6 F 0.09940(12) 0.3642(4) 0.12088(12) 0.1281(12) Uani 1 1 d .
N7 N 0.49418(15) 0.8256(4) 0.54150(16) 0.0740(9) Uani 1 1 d .
C35 C 0.45307(14) 0.9091(4) 0.55832(14) 0.0549(8) Uani 1 1 d .
C36 C 0.41561(19) 0.8374(5) 0.59510(18) 0.0783(11) Uani 1 1 d .
H36A H 0.3735 0.8458 0.5755 0.094 Uiso 1 1 calc R
H36B H 0.4206 0.8976 0.6302 0.094 Uiso 1 1 calc R
C37 C 0.4283(3) 0.6716(5) 0.6111(2) 0.1069(17) Uani 1 1 d .
H37A H 0.4377 0.6648 0.6527 0.128 Uiso 1 1 calc R
H37B H 0.3914 0.6130 0.5976 0.128 Uiso 1 1 calc R
O5 O 0.44406(11) 1.0473(3) 0.54269(12) 0.0765(7) Uani 1 1 d .
C39 C 0.5064(3) 0.6632(5) 0.5564(3) 0.139(3) Uani 1 1 d .
H39A H 0.4995 0.6038 0.5210 0.166 Uiso 1 1 calc R
H39B H 0.5490 0.6535 0.5741 0.166 Uiso 1 1 calc R
C38 C 0.4749(3) 0.5986(6) 0.5909(3) 0.129(2) Uani 1 1 d .
H38A H 0.5042 0.5654 0.6246 0.155 Uiso 1 1 calc R
H38B H 0.4575 0.5047 0.5718 0.155 Uiso 1 1 calc R
H3A H 0.3618(15) 0.125(4) 0.5178(13) 0.050(9) Uiso 1 1 d .
H3B H 0.2975(16) 0.082(4) 0.5107(15) 0.062(11) Uiso 1 1 d .
H6B H 0.2128(16) 0.914(4) 0.0012(15) 0.064(11) Uiso 1 1 d .
H6A H 0.1459(17) 0.887(4) -0.0112(16) 0.070(12) Uiso 1 1 d .
H8A H -0.0149(14) 0.144(4) 0.9762(13) 0.048(9) Uiso 1 1 d .

loop_
_atom_site_aniso_label
_atom_site_aniso_U_11
_atom_site_aniso_U_22
_atom_site_aniso_U_33
_atom_site_aniso_U_23
_atom_site_aniso_U_13
_atom_site_aniso_U_12
S1 0.0661(5) 0.0438(4) 0.0315(4) 0.0006(3) 0.0100(3) 0.0032(3)
N5 0.0463(13) 0.0560(14) 0.0330(11) -0.0011(10) 0.0089(10) -0.0040(11)
C15 0.0482(15) 0.0412(14) 0.0332(13) 0.0018(11) 0.0117(11) 0.0006(12)
C3 0.0539(16) 0.0450(15) 0.0349(14) -0.0025(12) 0.0162(12) 0.0012(13)
C14 0.0560(17) 0.0656(19) 0.0374(15) 0.0051(14) 0.0179(13) 0.0171(15)
C9 0.0555(18) 0.0568(19) 0.0536(17) -0.0033(14) 0.0242(14) 0.0074(14)
C8 0.0555(17) 0.0517(17) 0.0511(17) 0.0012(14) 0.0135(14) -0.0011(14)
O6 0.0707(15) 0.0573(14) 0.0837(17) 0.0225(12) 0.0269(12) 0.0117(12)
C5 0.0507(16) 0.0449(15) 0.0351(14) -0.0010(11) 0.0129(12) 0.0000(12)
C2 0.0582(18) 0.0538(17) 0.0351(14) -0.0044(12) 0.0135(13) -0.0027(14)
N6 0.0575(18) 0.0537(16) 0.0468(15) 0.0114(12) 0.0076(13) -0.0024(15)
C16 0.0557(17) 0.0574(18) 0.0394(15) 0.0004(13) 0.0063(13) 0.0190(14)
N4 0.0507(14) 0.0598(15) 0.0383(13) -0.0001(11) 0.0099(11) -0.0055(12)
C17 0.0580(18) 0.0564(18) 0.0442(16) -0.0056(13) 0.0154(14) 0.0161(14)
C12 0.0444(15) 0.0498(16) 0.0329(13) -0.0010(12) 0.0112(11) -0.0042(12)
C7 0.0624(19) 0.063(2) 0.0479(17) -0.0131(15) 0.0154(14) -0.0111(16)
O2 0.0997(18) 0.0678(15) 0.0522(13) -0.0017(11) -0.0014(12) -0.0319(14)
C13 0.0537(17) 0.073(2) 0.0386(15) 0.0089(14) 0.0126(13) 0.0177(15)
C40 0.0532(17) 0.0474(17) 0.0482(16) 0.0027(14) 0.0051(13) -0.0012(14)
C10 0.0595(18) 0.0463(16) 0.0402(15) -0.0065(12) 0.0149(13) 0.0002(14)
C1 0.0587(18) 0.0480(16) 0.0367(15) -0.0036(12) 0.0082(13) -0.0009(14)
F2 0.0874(17) 0.265(4) 0.0532(14) -0.0444(19) 0.0000(12) -0.018(2)
O1 0.1042(18) 0.0863(17) 0.0416(12) 0.0067(12) 0.0283(12) 0.0414(15)
F3 0.0692(15) 0.150(3) 0.145(3) -0.059(2) -0.0242(15) 0.0251(16)
C6 0.0581(18) 0.0586(18) 0.0481(16) -0.0130(14) 0.0211(14) -0.0028(15)
N8 0.0596(17) 0.0594(18) 0.090(2) 0.0264(16) 0.0301(16) 0.0082(14)
C41 0.0609(19) 0.064(2) 0.0531(18) 0.0059(15) 0.0124(15) 0.0016(16)
C4 0.0599(19) 0.066(2) 0.0427(17) -0.0030(14) 0.0046(14) -0.0029(17)
C11 0.056(2) 0.088(3) 0.086(3) -0.012(2) 0.0222(18) -0.0085(19)
F1 0.164(3) 0.142(3) 0.161(3) 0.067(2) -0.088(2) -0.101(2)
C43 0.089(3) 0.078(3) 0.150(5) 0.054(3) 0.037(3) 0.019(2)
C44 0.119(4) 0.080(3) 0.176(5) 0.064(3) 0.082(4) 0.041(3)
C42 0.113(4) 0.086(3) 0.149(5) 0.056(3) 0.074(3) 0.021(3)
S2 0.0669(5) 0.0485(4) 0.0304(4) -0.0061(3) 0.0105(3) 0.0038(3)
N2 0.0446(13) 0.0560(14) 0.0300(11) 0.0010(10) 0.0084(10) 0.0038(11)
C20 0.0490(15) 0.0446(15) 0.0311(13) 0.0022(11) 0.0118(11) 0.0017(12)
C32 0.0530(16) 0.0449(15) 0.0287(13) -0.0019(11) 0.0098(11) 0.0053(13)
C22 0.0492(15) 0.0465(16) 0.0327(13) -0.0007(11) 0.0120(11) 0.0000(12)
N1 0.0473(13) 0.0583(15) 0.0354(12) -0.0007(11) 0.0089(10) 0.0063(11)
C31 0.0565(17) 0.066(2) 0.0343(14) -0.0041(13) 0.0162(13) -0.0111(15)
C29 0.0467(15) 0.0485(16) 0.0291(13) 0.0002(11) 0.0087(11) 0.0043(12)
F4 0.0712(14) 0.1042(19) 0.1049(18) 0.0221(15) -0.0144(12) -0.0198(13)
O4 0.0898(17) 0.0908(18) 0.0445(12) -0.0059(12) 0.0223(11) 0.0351(14)
C24 0.0549(18) 0.062(2) 0.0484(17) 0.0116(15) 0.0094(14) 0.0057(15)
N3 0.0542(17) 0.0584(17) 0.0376(13) 0.0019(11) 0.0073(12) 0.0002(14)
C26 0.0557(17) 0.0526(17) 0.0436(15) 0.0012(13) 0.0192(13) -0.0074(14)
C25 0.0493(16) 0.0521(17) 0.0481(16) -0.0051(13) 0.0132(13) -0.0024(13)
F5 0.0805(15) 0.184(3) 0.0462(12) 0.0280(15) -0.0029(10) -0.0045(16)
C34 0.0617(18) 0.0549(18) 0.0390(15) 0.0063(13) 0.0129(13) -0.0095(14)
C19 0.0553(17) 0.0533(17) 0.0322(14) 0.0027(12) 0.0119(12) 0.0024(14)
C18 0.0540(17) 0.0462(15) 0.0327(14) 0.0024(12) 0.0087(12) 0.0049(13)
C33 0.0628(18) 0.0482(16) 0.0378(15) 0.0010(12) 0.0072(13) -0.0105(14)
C27 0.0560(17) 0.0490(16) 0.0377(14) 0.0044(12) 0.0122(13) 0.0002(13)
C30 0.0547(17) 0.0616(18) 0.0344(14) -0.0040(13) 0.0103(12) -0.0101(14)
C23 0.0548(17) 0.0584(18) 0.0467(16) 0.0142(14) 0.0170(13) 0.0022(14)
C21 0.0564(18) 0.064(2) 0.0395(16) 0.0042(14) 0.0066(14) 0.0041(16)
O3 0.113(2) 0.0683(15) 0.0457(12) -0.0116(11) 0.0103(13) -0.0343(14)
C28 0.0528(19) 0.086(3) 0.069(2) 0.0023(19) 0.0152(16) 0.0025(18)
F6 0.112(2) 0.134(2) 0.112(2) -0.0390(18) -0.0352(16) 0.0741(19)
N7 0.0660(19) 0.0580(18) 0.107(3) 0.0172(17) 0.0380(19) 0.0056(15)
C35 0.0509(17) 0.0522(19) 0.0589(19) 0.0001(15) 0.0049(14) -0.0013(14)
C36 0.085(3) 0.086(3) 0.071(2) 0.012(2) 0.033(2) 0.013(2)
C37 0.154(5) 0.075(3) 0.113(4) 0.013(3) 0.076(4) 0.000(3)
O5 0.0729(16) 0.0614(16) 0.101(2) 0.0120(14) 0.0316(14) 0.0116(12)
C39 0.165(5) 0.067(3) 0.223(7) 0.046(4) 0.130(5) 0.044(3)
C38 0.150(5) 0.091(4) 0.173(6) 0.059(4) 0.097(4) 0.040(3)

loop_
_atom_type_symbol
_atom_type_description
_atom_type_scat_dispersion_real
_atom_type_scat_dispersion_imag
_atom_type_scat_source
C C 0.0033 0.0016 'International Tables Vol C Tables 4.2.6.8 and 6.1.1.4'
H H 0.0000 0.0000 'International Tables Vol C Tables 4.2.6.8 and 6.1.1.4'
N N 0.0061 0.0033 'International Tables Vol C Tables 4.2.6.8 and 6.1.1.4'
O O 0.0106 0.0060 'International Tables Vol C Tables 4.2.6.8 and 6.1.1.4'
F F 0.0171 0.0103 'International Tables Vol C Tables 4.2.6.8 and 6.1.1.4'
S S 0.1246 0.1234 'International Tables Vol C Tables 4.2.6.8 and 6.1.1.4'

loop_
_geom_angle_atom_site_label_1
_geom_angle_atom_site_label_2
_geom_angle_atom_site_label_3
_geom_angle
O2 S1 O1 119.35(17)
O2 S1 N6 106.68(17)
O1 S1 N6 108.22(17)
O2 S1 C15 107.76(13)
O1 S1 C15 105.55(13)
N6 S1 C15 108.99(14)
N4 N5 C3 112.5(2)
N4 N5 C12 117.0(2)
C3 N5 C12 130.5(2)
C14 C15 C16 120.3(2)
C14 C15 S1 119.5(2)
C16 C15 S1 120.1(2)
C2 C3 N5 105.5(2)
C2 C3 C5 128.8(2)
N5 C3 C5 125.7(2)
C15 C14 C13 120.0(3)
C15 C14 H14 120.0
C13 C14 H14 120.0
C8 C9 C10 121.8(3)
C8 C9 H9 119.1
C10 C9 H9 119.1
C9 C8 C7 117.6(3)
C9 C8 C11 121.6(3)
C7 C8 C11 120.7(3)
C6 C5 C10 118.4(3)
C6 C5 C3 122.8(2)
C10 C5 C3 118.7(2)
C3 C2 C1 105.5(2)
C3 C2 H2 127.3
C1 C2 H2 127.3
S1 N6 H6B 117(2)
S1 N6 H6A 114(3)
H6B N6 H6A 124(4)
C17 C16 C15 119.7(3)
C17 C16 H16 120.2
C15 C16 H16 120.2
C1 N4 N5 103.8(2)
C12 C17 C16 119.9(3)
C12 C17 H17 120.0
C16 C17 H17 120.0
C17 C12 C13 120.6(2)
C17 C12 N5 121.2(2)
C13 C12 N5 118.2(2)
C6 C7 C8 121.4(3)
C6 C7 H7 119.3
C8 C7 H7 119.3
C12 C13 C14 119.5(3)
C12 C13 H13 120.2
C14 C13 H13 120.2
O6 C40 N8 121.0(3)
O6 C40 C41 120.1(3)
N8 C40 C41 119.0(3)
C9 C10 C5 120.1(3)
C9 C10 H10 120.0
C5 C10 H10 120.0
N4 C1 C2 112.8(3)
N4 C1 C4 119.1(3)
C2 C1 C4 128.1(3)
C7 C6 C5 120.7(3)
C7 C6 H6 119.6
C5 C6 H6 119.6
C40 N8 C44 125.6(3)
C40 N8 H8A 119(2)
C44 N8 H8A 115(2)
C42 C41 C40 116.0(3)
C42 C41 H41A 108.3
C40 C41 H41A 108.3
C42 C41 H41B 108.3
C40 C41 H41B 108.3
H41A C41 H41B 107.4
F1 C4 F2 106.1(4)
F1 C4 F3 106.0(3)
F2 C4 F3 103.2(3)
F1 C4 C1 114.9(3)
F2 C4 C1 112.3(3)
F3 C4 C1 113.5(3)
C8 C11 H11A 109.5
C8 C11 H11B 109.5
H11A C11 H11B 109.5
C8 C11 H11C 109.5
H11A C11 H11C 109.5
H11B C11 H11C 109.5
C44 C43 C42 122.7(4)
C44 C43 H43A 106.6
C42 C43 H43A 106.6
C44 C43 H43B 106.6
C42 C43 H43B 106.6
H43A C43 H43B 106.6
C43 C44 N8 115.7(4)
C43 C44 H44A 108.4
N8 C44 H44A 108.4
C43 C44 H44B 108.4
N8 C44 H44B 108.4
H44A C44 H44B 107.4
C43 C42 C41 118.2(4)
C43 C42 H42A 107.8
C41 C42 H42A 107.8
C43 C42 H42B 107.8
C41 C42 H42B 107.8
H42A C42 H42B 107.1
O4 S2 O3 119.70(17)
O4 S2 N3 106.92(16)
O3 S2 N3 107.69(17)
O4 S2 C32 105.75(13)
O3 S2 C32 107.29(14)
N3 S2 C32 109.17(13)
N1 N2 C20 112.4(2)
N1 N2 C29 116.7(2)
C20 N2 C29 130.5(2)
N2 C20 C19 105.5(2)
N2 C20 C22 125.7(2)
C19 C20 C22 128.9(2)
C31 C32 C33 121.1(2)
C31 C32 S2 119.8(2)
C33 C32 S2 119.1(2)
C23 C22 C27 118.4(3)
C23 C22 C20 122.9(2)
C27 C22 C20 118.7(2)
C18 N1 N2 104.0(2)
C32 C31 C30 119.4(3)
C32 C31 H31 120.3
C30 C31 H31 120.3
C34 C29 C30 120.7(2)
C34 C29 N2 120.8(2)
C30 C29 N2 118.5(2)
C23 C24 C25 121.9(3)
C23 C24 H24 119.1
C25 C24 H24 119.1
S2 N3 H3A 113(2)
S2 N3 H3B 116(2)
H3A N3 H3B 119(3)
C27 C26 C25 121.3(3)
C27 C26 H26 119.3
C25 C26 H26 119.3
C26 C25 C24 117.6(3)
C26 C25 C28 121.3(3)
C24 C25 C28 121.1(3)
C29 C34 C33 120.2(3)
C29 C34 H34 119.9
C33 C34 H34 119.9
C20 C19 C18 105.4(2)
C20 C19 H19 127.3
C18 C19 H19 127.3
N1 C18 C19 112.7(2)
N1 C18 C21 119.2(3)
C19 C18 C21 128.1(2)
C32 C33 C34 119.1(3)
C32 C33 H33 120.4
C34 C33 H33 120.4
C26 C27 C22 120.6(3)
C26 C27 H27 119.7
C22 C27 H27 119.7
C31 C30 C29 119.6(3)
C31 C30 H30 120.2
C29 C30 H30 120.2
C24 C23 C22 120.3(3)
C24 C23 H23 119.9
C22 C23 H23 119.9
F6 C21 F5 106.8(3)
F6 C21 F4 105.6(3)
F5 C21 F4 105.5(3)
F6 C21 C18 113.1(3)
F5 C21 C18 111.9(3)
F4 C21 C18 113.4(3)
C25 C28 H28A 109.5
C25 C28 H28B 109.5
H28A C28 H28B 109.5
C25 C28 H28C 109.5
H28A C28 H28C 109.5
H28B C28 H28C 109.5
C35 N7 C39 124.6(3)
C35 N7 H7A 120(2)
C39 N7 H7A 115(2)
O5 C35 N7 121.0(3)
O5 C35 C36 119.8(3)
N7 C35 C36 119.1(3)
C35 C36 C37 116.7(3)
C35 C36 H36A 108.1
C37 C36 H36A 108.1
C35 C36 H36B 108.1
C37 C36 H36B 108.1
H36A C36 H36B 107.3
C38 C37 C36 117.5(4)
C38 C37 H37A 107.9
C36 C37 H37A 107.9
C38 C37 H37B 107.9
C36 C37 H37B 107.9
H37A C37 H37B 107.2
C38 C39 N7 117.2(4)
C38 C39 H39A 108.0
N7 C39 H39A 108.0
C38 C39 H39B 108.0
N7 C39 H39B 108.0
H39A C39 H39B 107.2
C39 C38 C37 124.7(4)
C39 C38 H38A 106.1
C37 C38 H38A 106.1
C39 C38 H38B 106.1
C37 C38 H38B 106.1
H38A C38 H38B 106.3

loop_
_geom_bond_atom_site_label_1
_geom_bond_atom_site_label_2
_geom_bond_distance
S1 O2 1.420(2)
S1 O1 1.423(2)
S1 N6 1.576(3)
S1 C15 1.782(3)
N5 N4 1.355(3)
N5 C3 1.374(3)
N5 C12 1.434(3)
C15 C14 1.367(4)
C15 C16 1.383(4)
C3 C2 1.371(4)
C3 C5 1.472(4)
C14 C13 1.380(4)
C14 H14 0.9300
C9 C8 1.377(4)
C9 C10 1.384(4)
C9 H9 0.9300
C8 C7 1.386(4)
C8 C11 1.513(4)
O6 C40 1.242(4)
C5 C6 1.385(4)
C5 C10 1.391(4)
C2 C1 1.387(4)
C2 H2 0.9300
N6 H6B 0.83(4)
N6 H6A 0.86(4)
C16 C17 1.374(4)
C16 H16 0.9300
N4 C1 1.324(4)
C17 C12 1.368(4)
C17 H17 0.9300
C12 C13 1.378(4)
C7 C6 1.377(4)
C7 H7 0.9300
C13 H13 0.9300
C40 N8 1.305(4)
C40 C41 1.495(4)
C10 H10 0.9300
C1 C4 1.476(4)
F2 C4 1.291(4)
F3 C4 1.303(4)
C6 H6 0.9300
N8 C44 1.463(5)
N8 H8A 0.83(3)
C41 C42 1.484(5)
C41 H41A 0.9700
C41 H41B 0.9700
C4 F1 1.271(4)
C11 H11A 0.9600
C11 H11B 0.9600
C11 H11C 0.9600
C43 C44 1.375(6)
C43 C42 1.397(6)
C43 H43A 0.9700
C43 H43B 0.9700
C44 H44A 0.9700
C44 H44B 0.9700
C42 H42A 0.9700
C42 H42B 0.9700
S2 O4 1.421(2)
S2 O3 1.424(2)
S2 N3 1.585(3)
S2 C32 1.776(3)
N2 N1 1.357(3)
N2 C20 1.370(3)
N2 C29 1.430(3)
C20 C19 1.374(4)
C20 C22 1.475(4)
C32 C31 1.377(4)
C32 C33 1.380(4)
C22 C23 1.387(4)
C22 C27 1.392(4)
N1 C18 1.321(3)
C31 C30 1.383(4)
C31 H31 0.9300
C29 C34 1.368(4)
C29 C30 1.383(4)
F4 C21 1.323(4)
C24 C23 1.374(4)
C24 C25 1.389(4)
C24 H24 0.9300
N3 H3A 0.88(3)
N3 H3B 0.83(4)
C26 C27 1.381(4)
C26 C25 1.382(4)
C26 H26 0.9300
C25 C28 1.510(4)
F5 C21 1.306(3)
C34 C33 1.381(4)
C34 H34 0.9300
C19 C18 1.387(4)
C19 H19 0.9300
C18 C21 1.481(4)
C33 H33 0.9300
C27 H27 0.9300
C30 H30 0.9300
C23 H23 0.9300
C21 F6 1.303(4)
C28 H28A 0.9600
C28 H28B 0.9600
C28 H28C 0.9600
N7 C35 1.303(4)
N7 C39 1.457(5)
N7 H7A 0.86(4)
C35 O5 1.252(4)
C35 C36 1.476(5)
C36 C37 1.492(6)
C36 H36A 0.9700
C36 H36B 0.9700
C37 C38 1.396(6)
C37 H37A 0.9700
C37 H37B 0.9700
C39 C38 1.319(6)
C39 H39A 0.9700
C39 H39B 0.9700
C38 H38A 0.9700
C38 H38B 0.9700
